data_7204034
loop_
_publ_author_name
'Narymbetov, Bakhyt Zh.'
'Canadell, Enric'
'Togonidze, Tamaz'
'Khasanov, Salavat S.'
'Zorina, Leokadiya V.'
'Shibaeva, Rimma P.'
'Kobayashi, Hayao'

_publ_section_title
;
 First-order phase transition in the organic metal \k-(BETS)2C(CN)3
;
_journal_issue 2
_journal_name_full 'Journal of Materials Chemistry'
_journal_page_first 332
_journal_paper_doi 10.1039/b007174i
_journal_volume 11
_journal_year 2001
_chemical_formula_sum 'C12 H8 N1.5 S4 Se4'
_chemical_formula_weight 617.28
_space_group_IT_number 15
_symmetry_space_group_name_Hall '-A 2ya'
_symmetry_space_group_name_H-M 'A 1 2/a 1'
_atom_sites_solution_hydrogens geom
_atom_sites_solution_primary direct
_atom_sites_solution_secondary difmap
_audit_creation_method SHELXL
_cell_angle_alpha 90.00
_cell_angle_beta 94.87(4)
_cell_angle_gamma 90.00
_cell_formula_units_Z 8
_cell_length_a 11.482(6)
_cell_length_b 8.330(3)
_cell_length_c 35.04(1)
_cell_measurement_reflns_used 25
_cell_measurement_temperature 50
_cell_volume 3339(2)
_computing_structure_refinement 'Full-matrix least-squares'
_computing_structure_solution 'Patterson Methods (DIRDIF92 PATTY)'
_diffrn_ambient_temperature 50
_diffrn_radiation_monochromator graphite
_diffrn_radiation_source 'fine-focus sealed tube'
_diffrn_radiation_type MoK\a
_diffrn_radiation_wavelength 0.71069
_diffrn_reflns_av_sigmaI/netI 0.109
_diffrn_reflns_limit_h_max 10
_diffrn_reflns_limit_h_min 0
_diffrn_reflns_limit_k_max 12
_diffrn_reflns_limit_k_min -12
_diffrn_reflns_limit_l_max 15
_diffrn_reflns_limit_l_min -17
_diffrn_reflns_number 6979
_diffrn_reflns_theta_max 29.96
_diffrn_reflns_theta_min 2.42
_exptl_absorpt_coefficient_mu 9.281
_exptl_crystal_density_diffrn 2.455
_exptl_crystal_F_000 2324
_refine_ls_extinction_method none
_refine_ls_goodness_of_fit_obs 2.69
_refine_ls_matrix_type full
_refine_ls_number_parameters 187
_refine_ls_number_reflns 4228
_refine_ls_number_restraints 0
_refine_ls_restrained_S_obs 1.011
_refine_ls_R_factor_obs 0.082
_refine_ls_structure_factor_coef Fsqd
_refine_ls_weighting_details 'w=1/[\s^2^(Fo^2^)+(0.1596P)^2^+9.0275P] where P=(Fo^2^+2Fc^2^)/3'
_refine_ls_weighting_scheme calc
_refine_ls_wR_factor_obs 0.092
_reflns_number_observed 2430
_reflns_number_total 4228
_reflns_observed_criterion >3sigma(I)
_cod_data_source_file b007174i.txt
_cod_data_source_block k-(BETS)2C(CN)3
_cod_depositor_comments
;
The following automatic conversions were performed:

'_refine_ls_weighting_scheme' value 'calc
w=1/[\s^2^(Fo^2^)+(0.1596P)^2^+9.0275P] where P=(Fo^2^+2Fc^2^)/3' was
changed to 'calc'. New tag '_refine_ls_weighting_details' was
created. The value of the new tag was set to
'w=1/[\s^2^(Fo^2^)+(0.1596P)^2^+9.0275P] where P=(Fo^2^+2Fc^2^)/3'.

Automatic conversion script
Id: cif_fix_values 3143 2015-03-26 13:38:13Z robertas 
;
_cod_original_formula_sum 'C12 H8 N1.50 S4 Se4'
_cod_database_code 7204034

loop_
_symmetry_equiv_pos_as_xyz
'x, y, z'
'-x+1/2, y, -z'
'x, y+1/2, z+1/2'
'-x+1/2, y+1/2, -z+1/2'
'-x, -y, -z'
'x-1/2, -y, z'
'-x, -y+1/2, -z+1/2'
'x-1/2, -y+1/2, z+1/2'

loop_
_atom_site_label
_atom_site_type_symbol
_atom_site_fract_x
_atom_site_fract_y
_atom_site_fract_z
_atom_site_U_iso_or_equiv
_atom_site_adp_type
_atom_site_occupancy
_atom_site_calc_flag
_atom_site_refinement_flags
_atom_site_disorder_assembly
_atom_site_disorder_group
Se1 Se 0.0223(1) 0.5353(1) 0.27782(4) 0.0249(4) Uani 1 d . . .
Se2 Se 0.2164(1) 0.2772(1) 0.25846(4) 0.0242(4) Uani 1 d . . .
Se3 Se 0.1296(1) 0.2883(1) 0.16708(4) 0.0243(4) Uani 1 d . . .
Se4 Se -0.0789(1) 0.5298(1) 0.18120(4) 0.0247(4) Uani 1 d . . .
S1 S 0.1254(3) 0.5657(3) 0.36135(9) 0.025(1) Uani 1 d . . .
S2 S 0.3289(3) 0.2683(4) 0.33960(9) 0.028(1) Uani 1 d . . .
S3 S 0.0590(3) 0.2697(3) 0.08050(9) 0.026(1) Uani 1 d . . .
S4 S -0.1656(3) 0.5405(4) 0.09626(9) 0.030(1) Uani 1 d . . .
C1 C 0.087(1) 0.409(1) 0.2387(4) 0.039(4) Uani 1 d . . .
C2 C 0.052(1) 0.413(1) 0.2035(4) 0.031(4) Uani 1 d . . .
C3 C 0.140(1) 0.468(1) 0.3163(4) 0.028(4) Uani 1 d . . .
C4 C 0.224(1) 0.361(1) 0.3090(4) 0.026(4) Uani 1 d . . .
C5 C 0.025(1) 0.356(1) 0.1249(4) 0.035(4) Uani 1 d . . .
C6 C -0.061(1) 0.459(1) 0.1309(3) 0.025(4) Uani 1 d . . .
C7 C 0.212(1) 0.432(1) 0.3941(4) 0.029(4) Uani 1 d . . .
H7A H 0.1695 0.3296 0.3956 0.029 Uiso 1 calc R . .
H7B H 0.2203 0.4770 0.4191 0.029 Uiso 1 calc R . .
C8 C 0.328(1) 0.393(2) 0.3817(4) 0.032(4) Uani 1 d . . .
H8A H 0.3709 0.4925 0.3777 0.032 Uiso 1 calc R . .
H8B H 0.3752 0.3378 0.4031 0.032 Uiso 1 calc R . .
C9 C 0.004(1) 0.427(1) 0.0499(4) 0.033(4) Uani 1 d . . .
H9A H 0.0203 0.4009 0.0235 0.033 Uiso 1 calc R . .
H9B H 0.0457 0.5261 0.0565 0.033 Uiso 1 calc R . .
C10 C -0.130(2) 0.451(2) 0.0516(4) 0.043(6) Uani 1 d . . .
H10A H -0.1596 0.5218 0.0305 0.043 Uiso 1 calc R . .
H10B H -0.1698 0.3498 0.0481 0.043 Uiso 1 calc R . .
C11 C 0.597(2) -0.058(3) -0.0041(7) 0.029(6) Uiso 0.50 d PD . .
C12 C 0.481(3) -0.123(3) -0.0169(7) 0.028(6) Uiso 0.50 d PD . .
N12 N 0.391(1) -0.200(1) -0.0278(4) 0.043(3) Uiso 1 d PD . .
C13 C 0.695(3) -0.148(3) -0.0070(8) 0.039(7) Uiso 0.50 d PD . .
N13 N 0.777(2) -0.224(2) -0.0084(6) 0.032(6) Uiso 0.50 d PD . .
C14 C 0.608(3) 0.100(3) 0.0150(8) 0.036(7) Uiso 0.50 d PD . .

loop_
_atom_site_aniso_label
_atom_site_aniso_U_11
_atom_site_aniso_U_22
_atom_site_aniso_U_33
_atom_site_aniso_U_23
_atom_site_aniso_U_13
_atom_site_aniso_U_12
Se1 0.0227(10) 0.0150(5) 0.0309(6) 0.0013(5) 0.0069(5) -0.0005(5)
Se2 0.0228(9) 0.0152(5) 0.0291(6) 0.0016(5) 0.0067(5) -0.0005(5)
Se3 0.0223(9) 0.0163(6) 0.0287(6) 0.0015(5) 0.0069(5) -0.0010(5)
Se4 0.0238(10) 0.0149(5) 0.0300(6) 0.0006(5) 0.0082(5) -0.0004(5)
S1 0.026(2) 0.017(1) 0.027(1) 0.001(1) 0.005(1) -0.001(1)
S2 0.033(2) 0.017(1) 0.027(1) 0.003(1) 0.005(1) 0.000(1)
S3 0.022(2) 0.018(1) 0.032(1) 0.002(1) 0.006(1) -0.001(1)
S4 0.026(2) 0.027(2) 0.028(1) 0.006(1) 0.005(1) 0.000(1)
C1 0.06(1) 0.012(5) 0.036(7) 0.006(6) 0.023(7) -0.002(5)
C2 0.035(9) 0.014(5) 0.037(7) -0.002(6) 0.007(6) 0.002(5)
C3 0.020(10) 0.019(6) 0.040(7) -0.006(5) 0.012(6) 0.001(5)
C4 0.032(9) 0.011(5) 0.031(6) -0.001(5) 0.008(6) 0.002(4)
C5 0.04(1) 0.017(6) 0.039(7) -0.008(6) 0.003(6) 0.004(5)
C6 0.029(10) 0.018(5) 0.024(5) -0.004(5) 0.011(5) 0.001(5)
C7 0.029(10) 0.028(6) 0.026(6) -0.001(6) 0.012(6) 0.003(5)
C8 0.020(9) 0.026(6) 0.044(7) -0.004(6) 0.006(6) 0.000(6)
C9 0.05(1) 0.018(6) 0.029(6) 0.001(6) 0.018(6) 0.000(5)
C10 0.06(1) 0.020(6) 0.042(8) -0.001(6) 0.022(8) 0.000(6)

loop_
_atom_type_symbol
_atom_type_description
_atom_type_scat_dispersion_real
_atom_type_scat_dispersion_imag
_atom_type_scat_source
Se Se -0.0929 2.2259 'International Tables Vol C Tables 4.2.6.8 and 6.1.1.4'
S S 0.1246 0.1234 'International Tables Vol C Tables 4.2.6.8 and 6.1.1.4'
C C 0.0033 0.0016 'International Tables Vol C Tables 4.2.6.8 and 6.1.1.4'
N N 0.0061 0.0033 'International Tables Vol C Tables 4.2.6.8 and 6.1.1.4'
H H 0.0000 0.0000 'International Tables Vol C Tables 4.2.6.8 and 6.1.1.4'

loop_
_geom_angle_atom_site_label_1
_geom_angle_atom_site_label_2
_geom_angle_atom_site_label_3
_geom_angle
_geom_angle_site_symmetry_1
_geom_angle_site_symmetry_3
_geom_angle_publ_flag
C3 Se1 C1 92.9(6) . . ?
C4 Se2 C1 95.6(5) . . ?
C5 Se3 C2 93.6(6) . . ?
C2 Se4 C6 94.6(6) . . ?
C3 S1 C7 100.9(6) . . ?
C4 S2 C8 101.5(6) . . ?
C9 S3 C5 98.0(6) . . ?
C6 S4 C10 104.4(7) . . ?
C2 C1 Se1 125(1) . . ?
C2 C1 Se2 122(1) . . ?
Se1 C1 Se2 112.8(7) . . ?
C1 C2 Se4 125(1) . . ?
C1 C2 Se3 120(1) . . ?
Se4 C2 Se3 113.3(7) . . ?
C4 C3 S1 125(1) . . ?
C4 C3 Se1 122(1) . . ?
S1 C3 Se1 112.0(7) . . ?
C3 C4 S2 130(1) . . ?
C3 C4 Se2 116(1) . . ?
S2 C4 Se2 112.9(7) . . ?
C6 C5 S3 127(1) . . ?
C6 C5 Se3 119(1) . . ?
S3 C5 Se3 113.0(8) . . ?
C5 C6 S4 127(1) . . ?
C5 C6 Se4 119(1) . . ?
S4 C6 Se4 113.7(7) . . ?
C8 C7 S1 114.0(9) . . ?
C8 C7 H7A 106.7 . . ?
S1 C7 H7A 108.4 . . ?
C8 C7 H7B 109.6 . . ?
S1 C7 H7B 110.2 . . ?
H7A C7 H7B 107.6 . . ?
C7 C8 S2 115(1) . . ?
C7 C8 H8A 109.4 . . ?
S2 C8 H8A 109.4 . . ?
C7 C8 H8B 109.1 . . ?
S2 C8 H8B 108.0 . . ?
H8A C8 H8B 104.5 . . ?
C10 C9 S3 112.0(9) . . ?
C10 C9 H9A 109.3 . . ?
S3 C9 H9A 108.7 . . ?
C10 C9 H9B 110.4 . . ?
S3 C9 H9B 110.0 . . ?
H9A C9 H9B 106.4 . . ?
C9 C10 S4 112(1) . . ?
C9 C10 H10A 109.0 . . ?
S4 C10 H10A 108.6 . . ?
C9 C10 H10B 109.7 . . ?
S4 C10 H10B 109.5 . . ?
H10A C10 H10B 107.6 . . ?
C13 C11 C12 120(2) . . ?
C13 C11 C14 118(2) . . ?
C12 C11 C14 120(2) . . ?
N12 C12 C11 170(2) . . ?
N13 C13 C11 178(3) . . ?
C11 C14 N12 175(3) . 5_655 ?

loop_
_geom_bond_atom_site_label_1
_geom_bond_atom_site_label_2
_geom_bond_distance
_geom_bond_site_symmetry_2
_geom_bond_publ_flag
Se1 C3 1.91(1) . ?
Se1 C1 1.92(1) . ?
Se2 C4 1.90(1) . ?
Se2 C1 1.93(1) . ?
Se3 C5 1.91(1) . ?
Se3 C2 1.92(1) . ?
Se4 C2 1.91(1) . ?
Se4 C6 1.88(1) . ?
S1 C3 1.80(1) . ?
S1 C7 1.83(1) . ?
S2 C4 1.73(1) . ?
S2 C8 1.81(1) . ?
S3 C9 1.77(1) . ?
S3 C5 1.78(1) . ?
S4 C6 1.77(1) . ?
S4 C10 1.81(1) . ?
C1 C2 1.26(2) . ?
C3 C4 1.35(2) . ?
C5 C6 1.35(2) . ?
C7 C8 1.47(2) . ?
C7 H7A 0.99 . ?
C7 H7B 0.95 . ?
C8 H8A 0.98 . ?
C8 H8B 1.00 . ?
C9 C10 1.56(2) . ?
C9 H9A 0.98 . ?
C9 H9B 0.97 . ?
C10 H10A 0.98 . ?
C10 H10B 0.96 . ?
C11 C12 1.47(4) . ?
C11 C13 1.37(4) . ?
C11 C14 1.48(4) . ?
C12 C14 1.04(4) 5_655 ?
C12 N12 1.25(3) . ?
C14 N12 0.94(3) 5_655 ?
C13 C13 1.31(6) 2_655 ?
N13 N13 0.89(4) 2_655 ?
